data_1541865
loop_
_publ_author_name
'Milinski, N.'
'Ribar, B.'
'Sataric, M.'

_publ_section_title
;
 Pentaaquatrinitratocerium(III) monohydrate, Ce (H2 O)5 (N O3)3 * H2 O
;
_journal_name_full 'Crystal Structure Communications'
_journal_page_first 473
_journal_page_last 477
_journal_volume 9
_journal_year 1980
_chemical_formula_sum 'Ce H12 N3 O15'
_chemical_name_systematic '(Ce (N O3)3 (H2 O)5) (H2 O)'
_space_group_IT_number 2
_symmetry_space_group_name_Hall '-P 1'
_symmetry_space_group_name_H-M 'P -1'
_cell_angle_alpha 78.76
_cell_angle_beta 102.19
_cell_angle_gamma 92.08
_cell_formula_units_Z 2
_cell_length_a 8.886
_cell_length_b 10.671
_cell_length_c 6.612
_cell_volume 601.068
_citation_journal_id_ASTM CSCMCS
_cod_data_source_file Milinski_CSCMCS_1980_1380.cif
_cod_data_source_block H12Ce1N3O15
_cod_original_cell_volume 601.0677
_cod_original_formula_sum 'H12 Ce1 N3 O15'
_cod_database_code 1541865

loop_
_symmetry_equiv_pos_as_xyz
x,y,z
-x,-y,-z

loop_
_atom_site_label
_atom_site_type_symbol
_atom_site_fract_x
_atom_site_fract_y
_atom_site_fract_z
_atom_site_occupancy
_atom_site_U_iso_or_equiv
_atom_site_attached_hydrogens
Ce1 Ce+3 0.30379 0.24311 0.14898 1 0.0 0
N1 N+5 0.1717 -0.0294 0.3033 1 0.0 0
N3 N+5 0.6402 0.1967 0.1171 1 0.0 0
N2 N+5 0.2952 0.5256 0.2348 1 0.0 0
O1 O-2 0.0751 0.0522 0.1974 1 0.0 0
O2 O-2 0.3093 0.0069 0.3426 1 0.0 0
O3 O-2 0.1377 -0.1412 0.3602 1 0.0 0
O4 O-2 0.1734 0.4897 0.1292 1 0.0 0
O5 O-2 0.4133 0.4559 0.2674 1 0.0 0
O6 O-2 0.3004 0.6237 0.3052 1 0.0 0
O7 O-2 0.541 0.108 0.1193 1 0.0 0
O8 O-2 0.5918 0.307 0.1154 1 0.0 0
O9 O-2 0.7723 0.1752 0.119 1 0.0 0
O10 O-2 0.0379 0.2985 -0.0723 1 0.0 2
O11 O-2 0.2416 0.1047 -0.1476 1 0.0 2
O12 O-2 0.3231 0.3924 -0.192 1 0.0 2
O13 O-2 0.4853 0.2025 0.5102 1 0.0 2
O14 O-2 0.1679 0.2654 0.4339 1 0.0 2
O15 O-2 0.8978 0.4023 0.3762 1 0.0 2
